data_4116020
loop_
_publ_author_name
'Neil Burford'
'T. Stanley Cameron'
'Daren J. LeBlanc'
'Andrew D. Phillips'
'Thomas E. Concolino'
'Kin-Chung Lam'
'Arnold L. Rheingold'

_publ_contact_author_address
;  Department of Chemistry
   Dalhousie University
   Halifax, NS B3H 4J3
   CANADA
;
_publ_contact_author_email burford@chem1.chem.dal.ca
_publ_contact_author_fax '(902) 494-1310'
_publ_contact_author_name 'Neil Burford'
_publ_contact_author_phone '(902) 494-3190'
_publ_section_title
;
 Iminophosphide Bonding Environments from Carbene Complexes of
 Iminophosphines
;
_journal_name_full 'Journal of the American Chemical Society'
_journal_page_first 5413
_journal_page_last 5414
_journal_paper_doi 10.1021/ja000432+
_journal_volume 122
_journal_year 2000
_chemical_formula_sum 'C30 H49 F3 N3 O3 P S'
_chemical_formula_weight 619.75
_chemical_melting_point 424(1)
_chemical_name_systematic
; 
 ? 
;
_space_group_IT_number 61
_symmetry_cell_setting orthorhombic
_symmetry_space_group_name_Hall '-P 2ac 2ab'
_symmetry_space_group_name_H-M 'P b c a'
_atom_sites_solution_hydrogens geom
_atom_sites_solution_primary direct
_atom_sites_solution_secondary difmap
_audit_creation_method SHELXL-97
_cell_angle_alpha 90.00
_cell_angle_beta 90.00
_cell_angle_gamma 90.00
_cell_formula_units_Z 8
_cell_length_a 10.6688(2)
_cell_length_b 15.2337(3)
_cell_length_c 42.5078(6)
_cell_measurement_temperature 213(2)
_cell_measurement_theta_max 25.0
_cell_measurement_theta_min 2.0
_cell_volume 6908.6(2)
_computing_cell_refinement 'Bruker SMART'
_computing_data_collection 'Bruker SMART'
_computing_data_reduction 'Bruker SHELXTL'
_computing_molecular_graphics 'Bruker SHELXTL'
_computing_publication_material 'Bruker SHELXTL'
_computing_structure_refinement 'SHELXL-97 (Sheldrick, 1997)'
_computing_structure_solution 'SHELXS-97 (Sheldrick, 1997)'
_diffrn_ambient_temperature 213(2)
_diffrn_measured_fraction_theta_full 0.988
_diffrn_measured_fraction_theta_max 0.988
_diffrn_measurement_device_type 'CCD area detector'
_diffrn_measurement_method 'phi and omega scans'
_diffrn_radiation_monochromator graphite
_diffrn_radiation_source 'fine-focus sealed tube'
_diffrn_radiation_type MoK\a
_diffrn_radiation_wavelength 0.71073
_diffrn_reflns_av_R_equivalents 0.0857
_diffrn_reflns_av_sigmaI/netI 0.0604
_diffrn_reflns_limit_h_max 12
_diffrn_reflns_limit_h_min -11
_diffrn_reflns_limit_k_max 17
_diffrn_reflns_limit_k_min -15
_diffrn_reflns_limit_l_max 48
_diffrn_reflns_limit_l_min -45
_diffrn_reflns_number 23185
_diffrn_reflns_theta_full 24.00
_diffrn_reflns_theta_max 24.00
_diffrn_reflns_theta_min 1.92
_exptl_absorpt_coefficient_mu 0.189
_exptl_absorpt_correction_T_max 0.9814
_exptl_absorpt_correction_T_min 0.9369
_exptl_absorpt_correction_type empirical
_exptl_absorpt_process_details 'SADABS (Sheldrick, 1996)'
_exptl_crystal_colour purple
_exptl_crystal_density_diffrn 1.192
_exptl_crystal_description plate
_exptl_crystal_F_000 2656
_exptl_crystal_size_max 0.35
_exptl_crystal_size_mid 0.30
_exptl_crystal_size_min 0.10
_refine_diff_density_max 0.399
_refine_diff_density_min -0.318
_refine_diff_density_rms 0.067
_refine_ls_extinction_method none
_refine_ls_goodness_of_fit_ref 1.215
_refine_ls_hydrogen_treatment mixed
_refine_ls_matrix_type full
_refine_ls_number_parameters 370
_refine_ls_number_reflns 5361
_refine_ls_number_restraints 0
_refine_ls_restrained_S_all 1.215
_refine_ls_R_factor_all 0.1360
_refine_ls_R_factor_gt 0.0892
_refine_ls_shift/su_max 0.000
_refine_ls_shift/su_mean 0.000
_refine_ls_structure_factor_coef Fsqd
_refine_ls_weighting_details 'calc w=1/[\s^2^(Fo^2^)+(0.0134P)^2^+23.7562P] where P=(Fo^2^+2Fc^2^)/3'
_refine_ls_weighting_scheme calc
_refine_ls_wR_factor_gt 0.1502
_refine_ls_wR_factor_ref 0.1699
_reflns_number_gt 3752
_reflns_number_total 5361
_reflns_threshold_expression >2sigma(I)
_cod_data_source_file ja0004322B_1.cif
_cod_data_source_block burk_7b
_cod_database_code 4116020

loop_
_symmetry_equiv_pos_as_xyz
'x, y, z'
'-x+1/2, -y, z+1/2'
'-x, y+1/2, -z+1/2'
'x+1/2, -y+1/2, -z'
'-x, -y, -z'
'x-1/2, y, -z-1/2'
'x, -y-1/2, z-1/2'
'-x-1/2, y-1/2, z'

loop_
_atom_site_label
_atom_site_type_symbol
_atom_site_fract_x
_atom_site_fract_y
_atom_site_fract_z
_atom_site_U_iso_or_equiv
_atom_site_adp_type
_atom_site_occupancy
_atom_site_symmetry_multiplicity
_atom_site_calc_flag
_atom_site_refinement_flags
P P 0.71138(13) 0.02743(9) 0.14777(3) 0.0300(3) Uani 1 1 d .
O1 O 0.9420(5) -0.0310(3) 0.17989(11) 0.0770(15) Uani 1 1 d .
O2 O 0.9040(4) -0.1853(3) 0.17003(10) 0.0728(14) Uani 1 1 d .
O3 O 0.9843(4) -0.1369(3) 0.22098(8) 0.0498(11) Uani 1 1 d .
S S 0.97169(13) -0.12044(10) 0.18777(3) 0.0409(4) Uani 1 1 d .
F1 F 1.1723(4) -0.2146(3) 0.17801(10) 0.0966(16) Uani 1 1 d .
F2 F 1.2109(4) -0.0823(4) 0.18814(9) 0.1054(18) Uani 1 1 d .
F3 F 1.1426(3) -0.1175(3) 0.14295(8) 0.0678(11) Uani 1 1 d .
N1 N 0.7260(3) 0.1256(3) 0.20288(9) 0.0248(9) Uani 1 1 d .
N2 N 0.8496(4) 0.1844(2) 0.16797(9) 0.0250(9) Uani 1 1 d .
N3 N 0.7114(4) 0.0686(3) 0.11380(9) 0.0273(10) Uani 1 1 d .
C1 C 0.7671(4) 0.1189(3) 0.17282(10) 0.0223(11) Uani 1 1 d .
C2 C 0.7812(5) 0.1974(3) 0.21698(11) 0.0290(12) Uani 1 1 d .
C3 C 0.8604(5) 0.2338(3) 0.19533(11) 0.0263(12) Uani 1 1 d .
C4 C 0.6353(5) 0.0635(3) 0.21774(12) 0.0341(13) Uani 1 1 d .
H4A H 0.6107 0.0214 0.2011 0.041 Uiso 1 1 c R
C5 C 0.5164(5) 0.1109(5) 0.22741(15) 0.0635(19) Uani 1 1 d .
H5A H 0.4833 0.1432 0.2096 0.095 Uiso 1 1 c R
H5B H 0.5350 0.1515 0.2444 0.095 Uiso 1 1 c R
H5C H 0.4547 0.0685 0.2345 0.095 Uiso 1 1 c R
C6 C 0.6971(6) 0.0095(4) 0.24352(12) 0.0472(16) Uani 1 1 d .
H6A H 0.7727 -0.0176 0.2354 0.071 Uiso 1 1 c R
H6B H 0.6396 -0.0358 0.2506 0.071 Uiso 1 1 c R
H6C H 0.7184 0.0473 0.2611 0.071 Uiso 1 1 c R
C7 C 0.7531(5) 0.2330(3) 0.24926(11) 0.0392(14) Uani 1 1 d .
H7A H 0.8057 0.2837 0.2533 0.059 Uiso 1 1 c R
H7B H 0.7698 0.1882 0.2649 0.059 Uiso 1 1 c R
H7C H 0.6656 0.2502 0.2504 0.059 Uiso 1 1 c R
C8 C 0.9393(6) 0.3142(3) 0.19891(13) 0.0474(16) Uani 1 1 d .
H8A H 0.9298 0.3374 0.2200 0.071 Uiso 1 1 c R
H8B H 0.9129 0.3581 0.1838 0.071 Uiso 1 1 c R
H8C H 1.0266 0.2994 0.1953 0.071 Uiso 1 1 c R
C9 C 0.9181(5) 0.1981(3) 0.13790(11) 0.0334(13) Uani 1 1 d .
H9A H 0.8876 0.1525 0.1231 0.040 Uiso 1 1 c R
C10 C 1.0565(5) 0.1819(5) 0.14226(16) 0.068(2) Uani 1 1 d .
H10A H 1.0693 0.1238 0.1511 0.103 Uiso 1 1 c R
H10B H 1.0908 0.2256 0.1565 0.103 Uiso 1 1 c R
H10C H 1.0986 0.1859 0.1221 0.103 Uiso 1 1 c R
C11 C 0.8851(7) 0.2863(4) 0.12330(15) 0.066(2) Uani 1 1 d .
H11A H 0.7948 0.2913 0.1214 0.099 Uiso 1 1 c R
H11B H 0.9230 0.2907 0.1026 0.099 Uiso 1 1 c R
H11C H 0.9165 0.3332 0.1366 0.099 Uiso 1 1 c R
C12 C 0.6523(5) 0.0172(3) 0.08946(11) 0.0261(11) Uani 1 1 d .
C13 C 0.7256(5) -0.0342(3) 0.06842(10) 0.0257(11) Uani 1 1 d .
C14 C 0.6612(5) -0.0903(3) 0.04815(11) 0.0305(12) Uani 1 1 d .
H14A H 0.7082 -0.1264 0.0346 0.037 Uiso 1 1 c R
C15 C 0.5310(5) -0.0959(3) 0.04686(12) 0.0345(13) Uani 1 1 d .
C16 C 0.4645(5) -0.0374(3) 0.06516(12) 0.0362(13) Uani 1 1 d .
H16A H 0.3766 -0.0373 0.0634 0.043 Uiso 1 1 c R
C17 C 0.5196(5) 0.0216(3) 0.08610(11) 0.0308(12) Uani 1 1 d .
C18 C 0.8702(5) -0.0275(4) 0.06611(11) 0.0330(13) Uani 1 1 d .
C19 C 0.9053(5) 0.0691(4) 0.05887(14) 0.0509(16) Uani 1 1 d .
H19A H 0.8614 0.0883 0.0401 0.076 Uiso 1 1 c R
H19B H 0.9950 0.0735 0.0555 0.076 Uiso 1 1 c R
H19C H 0.8815 0.1060 0.0765 0.076 Uiso 1 1 c R
C20 C 0.9368(6) -0.0582(4) 0.09571(14) 0.0584(18) Uani 1 1 d .
H20A H 0.9054 -0.0257 0.1137 0.088 Uiso 1 1 c R
H20B H 1.0261 -0.0481 0.0936 0.088 Uiso 1 1 c R
H20C H 0.9214 -0.1203 0.0988 0.088 Uiso 1 1 c R
C21 C 0.9224(6) -0.0814(4) 0.03873(15) 0.0624(19) Uani 1 1 d .
H21A H 0.8822 -0.0632 0.0193 0.094 Uiso 1 1 c R
H21B H 0.9060 -0.1432 0.0424 0.094 Uiso 1 1 c R
H21C H 1.0121 -0.0719 0.0371 0.094 Uiso 1 1 c R
C22 C 0.4630(6) -0.1602(4) 0.02496(13) 0.0458(15) Uani 1 1 d .
C23 C 0.5555(8) -0.2178(5) 0.00620(19) 0.094(3) Uani 1 1 d .
H23A H 0.6064 -0.2517 0.0207 0.140 Uiso 1 1 c R
H23B H 0.6091 -0.1806 -0.0065 0.140 Uiso 1 1 c R
H23C H 0.5090 -0.2574 -0.0074 0.140 Uiso 1 1 c R
C24 C 0.3834(8) -0.1109(5) 0.00133(17) 0.093(3) Uani 1 1 d .
H24A H 0.3224 -0.0751 0.0124 0.140 Uiso 1 1 c R
H24B H 0.3401 -0.1525 -0.0121 0.140 Uiso 1 1 c R
H24C H 0.4366 -0.0735 -0.0114 0.140 Uiso 1 1 c R
C25 C 0.3824(8) -0.2226(5) 0.04418(16) 0.090(3) Uani 1 1 d .
H25A H 0.3224 -0.1891 0.0564 0.135 Uiso 1 1 c R
H25B H 0.4354 -0.2563 0.0582 0.135 Uiso 1 1 c R
H25C H 0.3381 -0.2621 0.0302 0.135 Uiso 1 1 c R
C26 C 0.4373(5) 0.0927(4) 0.10209(14) 0.0456(15) Uani 1 1 d .
C27 C 0.3095(6) 0.0999(5) 0.08474(16) 0.080(2) Uani 1 1 d .
H27A H 0.3238 0.1154 0.0629 0.121 Uiso 1 1 c R
H27B H 0.2587 0.1448 0.0947 0.121 Uiso 1 1 c R
H27C H 0.2662 0.0439 0.0858 0.121 Uiso 1 1 c R
C28 C 0.4980(7) 0.1843(4) 0.09985(18) 0.076(2) Uani 1 1 d .
H28A H 0.5163 0.1977 0.0780 0.113 Uiso 1 1 c R
H28B H 0.5752 0.1850 0.1119 0.113 Uiso 1 1 c R
H28C H 0.4408 0.2280 0.1082 0.113 Uiso 1 1 c R
C29 C 0.4050(6) 0.0705(5) 0.13648(15) 0.077(2) Uani 1 1 d .
H29A H 0.3647 0.0135 0.1374 0.116 Uiso 1 1 c R
H29B H 0.3488 0.1148 0.1448 0.116 Uiso 1 1 c R
H29C H 0.4813 0.0693 0.1489 0.116 Uiso 1 1 c R
C30 C 1.1313(6) -0.1316(4) 0.17333(14) 0.0490(16) Uani 1 1 d .

loop_
_atom_site_aniso_label
_atom_site_aniso_U_11
_atom_site_aniso_U_22
_atom_site_aniso_U_33
_atom_site_aniso_U_23
_atom_site_aniso_U_13
_atom_site_aniso_U_12
P 0.0382(8) 0.0256(7) 0.0264(7) -0.0036(6) 0.0004(6) -0.0053(7)
O1 0.095(4) 0.062(3) 0.074(3) 0.018(3) 0.015(3) 0.039(3)
O2 0.064(3) 0.093(4) 0.061(3) -0.010(3) -0.006(3) -0.036(3)
O3 0.046(2) 0.072(3) 0.032(2) 0.010(2) 0.0021(19) 0.002(2)
S 0.0329(8) 0.0502(9) 0.0396(9) 0.0058(7) 0.0000(7) 0.0028(7)
F1 0.096(3) 0.108(4) 0.085(3) 0.018(3) 0.017(3) 0.057(3)
F2 0.052(2) 0.194(5) 0.070(3) -0.047(3) 0.009(2) -0.048(3)
F3 0.058(2) 0.109(3) 0.036(2) 0.011(2) 0.0074(17) 0.002(2)
N1 0.022(2) 0.027(2) 0.024(2) -0.0033(18) -0.0008(18) 0.0009(19)
N2 0.030(2) 0.020(2) 0.024(2) -0.0004(18) 0.0014(19) 0.0030(19)
N3 0.030(2) 0.027(2) 0.025(2) -0.0072(18) 0.0014(19) 0.001(2)
C1 0.023(3) 0.025(3) 0.019(3) -0.004(2) 0.001(2) 0.005(2)
C2 0.032(3) 0.029(3) 0.026(3) -0.002(2) -0.006(2) 0.008(2)
C3 0.031(3) 0.021(3) 0.027(3) -0.004(2) -0.007(2) 0.003(2)
C4 0.030(3) 0.040(3) 0.032(3) -0.001(2) 0.004(2) -0.008(3)
C5 0.028(3) 0.095(5) 0.067(4) -0.002(4) 0.016(3) -0.005(4)
C6 0.060(4) 0.045(3) 0.037(3) 0.008(3) 0.000(3) -0.014(3)
C7 0.048(3) 0.043(3) 0.027(3) -0.007(3) -0.003(3) 0.005(3)
C8 0.064(4) 0.036(3) 0.042(4) -0.006(3) -0.008(3) -0.013(3)
C9 0.035(3) 0.040(3) 0.025(3) -0.002(2) 0.010(2) -0.009(3)
C10 0.038(4) 0.097(6) 0.069(5) -0.011(4) 0.018(3) 0.001(4)
C11 0.087(5) 0.061(4) 0.051(4) 0.021(3) 0.014(4) 0.003(4)
C12 0.032(3) 0.024(3) 0.022(3) -0.001(2) -0.001(2) 0.000(2)
C13 0.033(3) 0.021(3) 0.024(3) 0.001(2) -0.004(2) 0.002(2)
C14 0.045(3) 0.023(3) 0.024(3) -0.002(2) -0.002(2) 0.001(2)
C15 0.051(4) 0.028(3) 0.024(3) 0.007(2) -0.011(3) -0.010(3)
C16 0.023(3) 0.045(3) 0.041(3) 0.008(3) -0.006(3) -0.011(3)
C17 0.030(3) 0.036(3) 0.027(3) 0.003(2) -0.001(2) -0.002(3)
C18 0.028(3) 0.044(3) 0.027(3) -0.002(3) -0.001(2) 0.006(3)
C19 0.041(4) 0.053(4) 0.059(4) 0.003(3) 0.009(3) -0.011(3)
C20 0.048(4) 0.077(5) 0.049(4) 0.003(3) 0.004(3) 0.020(4)
C21 0.053(4) 0.076(5) 0.058(4) -0.025(4) 0.016(3) 0.004(4)
C22 0.064(4) 0.037(3) 0.037(3) 0.002(3) -0.015(3) -0.017(3)
C23 0.112(7) 0.076(5) 0.093(6) -0.046(5) -0.020(5) -0.027(5)
C24 0.137(8) 0.059(5) 0.084(6) 0.015(4) -0.076(5) -0.031(5)
C25 0.127(7) 0.070(5) 0.073(5) 0.011(4) -0.038(5) -0.058(5)
C26 0.031(3) 0.061(4) 0.046(4) -0.007(3) 0.002(3) 0.011(3)
C27 0.055(4) 0.116(7) 0.070(5) -0.020(5) -0.014(4) 0.038(5)
C28 0.076(5) 0.045(4) 0.106(6) -0.012(4) 0.012(5) 0.029(4)
C29 0.057(4) 0.125(7) 0.051(4) 0.002(4) 0.018(4) 0.032(5)
C30 0.050(4) 0.061(4) 0.036(4) -0.003(3) 0.000(3) 0.005(3)

loop_
_atom_type_symbol
_atom_type_description
_atom_type_scat_dispersion_real
_atom_type_scat_dispersion_imag
_atom_type_scat_source
C C 0.0033 0.0016 'International Tables Vol C Tables 4.2.6.8 and 6.1.1.4'
H H 0.0000 0.0000 'International Tables Vol C Tables 4.2.6.8 and 6.1.1.4'
N N 0.0061 0.0033 'International Tables Vol C Tables 4.2.6.8 and 6.1.1.4'
O O 0.0106 0.0060 'International Tables Vol C Tables 4.2.6.8 and 6.1.1.4'
F F 0.0171 0.0103 'International Tables Vol C Tables 4.2.6.8 and 6.1.1.4'
P P 0.1023 0.0942 'International Tables Vol C Tables 4.2.6.8 and 6.1.1.4'
S S 0.1246 0.1234 'International Tables Vol C Tables 4.2.6.8 and 6.1.1.4'

loop_
_geom_angle_atom_site_label_1
_geom_angle_atom_site_label_2
_geom_angle_atom_site_label_3
_geom_angle
N3 P C1 103.2(2)
N3 P O1 122.98(18)
C1 P O1 72.12(17)
S O1 P 125.2(3)
O2 S O1 114.8(3)
O2 S O3 116.2(3)
O1 S O3 114.4(3)
O2 S C30 103.2(3)
O1 S C30 102.5(3)
O3 S C30 103.1(3)
C1 N1 C2 109.3(4)
C1 N1 C4 124.1(4)
C2 N1 C4 126.5(4)
C1 N2 C3 109.1(4)
C1 N2 C9 123.8(4)
C3 N2 C9 127.1(4)
C12 N3 P 116.2(3)
N2 C1 N1 107.5(4)
N2 C1 P 132.8(3)
N1 C1 P 119.7(3)
C3 C2 N1 107.1(4)
C3 C2 C7 126.2(5)
N1 C2 C7 126.7(5)
C2 C3 N2 107.0(4)
C2 C3 C8 127.8(5)
N2 C3 C8 125.2(5)
N1 C4 C5 110.8(4)
N1 C4 C6 111.5(4)
C5 C4 C6 115.2(5)
N2 C9 C10 110.6(5)
N2 C9 C11 111.1(4)
C10 C9 C11 114.9(5)
C13 C12 C17 120.6(4)
C13 C12 N3 120.6(4)
C17 C12 N3 118.7(4)
C14 C13 C12 117.1(5)
C14 C13 C18 119.4(4)
C12 C13 C18 123.5(4)
C15 C14 C13 123.6(5)
C16 C15 C14 116.9(5)
C16 C15 C22 120.8(5)
C14 C15 C22 122.3(5)
C15 C16 C17 124.0(5)
C16 C17 C12 116.9(5)
C16 C17 C26 119.4(5)
C12 C17 C26 123.5(5)
C20 C18 C21 107.2(5)
C20 C18 C13 113.2(4)
C21 C18 C13 112.1(4)
C20 C18 C19 110.1(5)
C21 C18 C19 105.7(5)
C13 C18 C19 108.4(4)
C24 C22 C25 110.5(6)
C24 C22 C15 110.5(5)
C25 C22 C15 109.9(5)
C24 C22 C23 107.3(6)
C25 C22 C23 106.5(6)
C15 C22 C23 112.0(5)
C29 C26 C28 110.5(6)
C29 C26 C17 113.0(5)
C28 C26 C17 111.5(5)
C29 C26 C27 105.7(5)
C28 C26 C27 106.0(6)
C17 C26 C27 109.8(5)
F2 C30 F3 108.8(5)
F2 C30 F1 105.0(6)
F3 C30 F1 105.5(5)
F2 C30 S 113.3(4)
F3 C30 S 113.7(4)
F1 C30 S 109.9(4)

loop_
_geom_bond_atom_site_label_1
_geom_bond_atom_site_label_2
_geom_bond_distance
P N3 1.574(4)
P C1 1.852(5)
P O1 2.951(5)
O1 S 1.438(4)
O2 S 1.438(4)
O3 S 1.440(4)
S C30 1.818(6)
F1 C30 1.351(7)
F2 C30 1.297(7)
F3 C30 1.315(6)
N1 C1 1.355(5)
N1 C2 1.379(6)
N1 C4 1.493(6)
N2 C1 1.347(6)
N2 C3 1.390(6)
N2 C9 1.487(6)
N3 C12 1.442(6)
C2 C3 1.367(7)
C2 C7 1.506(7)
C3 C8 1.494(7)
C4 C5 1.517(7)
C4 C6 1.521(7)
C9 C10 1.509(8)
C9 C11 1.522(7)
C12 C13 1.422(7)
C12 C17 1.424(7)
C13 C14 1.395(7)
C13 C18 1.549(7)
C14 C15 1.393(7)
C15 C16 1.379(7)
C15 C22 1.534(7)
C16 C17 1.396(7)
C17 C26 1.551(7)
C18 C20 1.518(7)
C18 C21 1.529(7)
C18 C19 1.551(7)
C22 C24 1.515(8)
C22 C25 1.519(8)
C22 C23 1.543(9)
C26 C29 1.539(8)
C26 C28 1.542(9)
C26 C27 1.554(8)

loop_
_cod_related_entry_id
_cod_related_entry_database
_cod_related_entry_code
1 ChemSpider 30660562
